data_2005745
loop_
_publ_author_name
'Gourdon, O.'
'Boucher, F.'
'Gareh, J.'
'Evain, M.'
'O'Connor, C.'
'Jin-Seung, J.'

_publ_contact_author
;
      Michel Evain
      Laboratoire de Chimie des Solides
      IMN
      UMR CNRS 110
      Universit\'e de Nantes
      2 Rue de la Houssini\`ere
      44072 Nantes
      France
;
_publ_section_title
;
 Rubidium Indium Antimonide, Rb~2~In~2~Sb~3~
;
_journal_issue 12
_journal_name_full 'Acta Crystallographica Section C'
_journal_page_first 2963
_journal_page_last 2964
_journal_paper_doi 10.1107/S0108270196010104
_journal_volume 52
_journal_year 1996
_chemical_formula_moiety 'Rb2 In2 Sb3'
_chemical_formula_sum 'In2 Rb2 Sb3'
_chemical_formula_weight 765.83
_chemical_name_common 'Rubidium Indium Antimonide'
_chemical_name_systematic
;
Dirubidium phyllo-triantimonododiindate
;
_space_group_IT_number 14
_symmetry_cell_setting monoclinic
_symmetry_space_group_name_Hall '-P 2ybc'
_symmetry_space_group_name_H-M 'P 1 21/c 1'
_audit_creation_method SHELXL
_cell_angle_alpha 90.00
_cell_angle_beta 90.598(14)
_cell_angle_gamma 90.00
_cell_formula_units_Z 8
_cell_length_a 15.555(2)
_cell_length_b 7.5692(6)
_cell_length_c 17.362(7)
_cell_measurement_reflns_used 26
_cell_measurement_temperature 293(2)
_cell_measurement_theta_max 8.5
_cell_measurement_theta_min 1.8
_cell_volume 2044.1(9)
_computing_cell_refinement 'XSCANS (Siemens, 1994)'
_computing_data_collection 'Siemens P4 diffractometer software'
_computing_data_reduction XSCANS
_computing_structure_refinement 'SHELXTL/PC (Siemens, 1995)'
_diffrn_ambient_temperature 293(2)
_diffrn_measurement_device 'Siemens P4 4-circle diffractometer'
_diffrn_measurement_method 'Bisecting omega scan'
_diffrn_radiation_monochromator graphite
_diffrn_radiation_source 'fine-focus sealed tube'
_diffrn_radiation_type AgK\a
_diffrn_radiation_wavelength 0.56086
_diffrn_reflns_av_R_equivalents 0.0559
_diffrn_reflns_av_sigmaI/netI 0.1542
_diffrn_reflns_limit_h_max 24
_diffrn_reflns_limit_h_min -1
_diffrn_reflns_limit_k_max 11
_diffrn_reflns_limit_k_min -1
_diffrn_reflns_limit_l_max 27
_diffrn_reflns_limit_l_min -27
_diffrn_reflns_number 10021
_diffrn_reflns_theta_max 26.00
_diffrn_reflns_theta_min 1.03
_diffrn_standards_decay_% 0
_diffrn_standards_interval_count 100
_diffrn_standards_number 3
_exptl_absorpt_coefficient_mu 11.538
_exptl_absorpt_correction_T_max 0.409
_exptl_absorpt_correction_T_min 0.152
_exptl_absorpt_correction_type Numeric
_exptl_crystal_colour 'dark grey metallic'
_exptl_crystal_density_diffrn 4.977
_exptl_crystal_density_method 'not measured'
_exptl_crystal_description 'rectangular block'
_exptl_crystal_F_000 2600
_exptl_crystal_size_max 0.26
_exptl_crystal_size_mid 0.18
_exptl_crystal_size_min 0.08
_refine_diff_density_max 1.679
_refine_diff_density_min -1.625
_refine_ls_extinction_method none
_refine_ls_goodness_of_fit_all 0.699
_refine_ls_goodness_of_fit_obs 0.874
_refine_ls_hydrogen_treatment noref
_refine_ls_matrix_type full
_refine_ls_number_parameters 127
_refine_ls_number_reflns 8167
_refine_ls_number_restraints 0
_refine_ls_restrained_S_all 0.699
_refine_ls_restrained_S_obs 0.874
_refine_ls_R_factor_all 0.1039
_refine_ls_R_factor_obs 0.0388
_refine_ls_shift/esd_max 0.005
_refine_ls_shift/esd_mean 0.001
_refine_ls_structure_factor_coef Fsqd
_refine_ls_weighting_details 'w = 1/[\s^2^(Fo^2^)+(0.0093P)^2^] where P=(Fo^2^+2Fc^2^)/3'
_refine_ls_weighting_scheme calc
_refine_ls_wR_factor_all 0.0732
_refine_ls_wR_factor_obs 0.0637
_reflns_number_observed 3996
_reflns_number_total 8167
_reflns_observed_criterion >2sigma(I)
_cod_data_source_file br1152.cif
_cod_data_source_block rbinsb
_cod_depositor_comments
;
The following automatic conversions were performed:
'_symmetry_cell_setting' value 'Monoclinic' changed to 'monoclinic'
according to '/home/saulius/struct/CIF-dictionaries/cif_core.dic'
dictionary named 'cif_core.dic' version 2.4.1 from 2010-06-29.

Automatic conversion script
Id: cif_fix_enum 1527 2010-12-29 10:47:43Z saulius 

The following automatic conversions were performed:

'_symmetry_cell_setting' value 'Monoclinic' changed to 'monoclinic'
according to /home/saulius/struct/CIF-dictionaries/cif_core.dic
dictionary named 'cif_core.dic' version 2.4.1 from 2010-06-29.

Automatic conversion script
Id: cif_fix_values 1715 2011-07-08 13:25:40Z adriana 

The following automatic conversions were performed:

'_refine_ls_weighting_scheme' value 'calc w =
1/[\s^2^(Fo^2^)+(0.0093P)^2^] where P=(Fo^2^+2Fc^2^)/3' was changed
to 'calc'. New tag '_refine_ls_weighting_details' was created. The
value of the new tag was set to 'w = 1/[\s^2^(Fo^2^)+(0.0093P)^2^]
where P=(Fo^2^+2Fc^2^)/3'.

Automatic conversion script
Id: cif_fix_values 3143 2015-03-26 13:38:13Z robertas 
;
_cod_original_cell_volume 2044.0(9)
_cod_original_sg_symbol_H-M 'P 21/c'
_cod_database_code 2005745

loop_
_symmetry_equiv_pos_as_xyz
'x, y, z'
'-x, y+1/2, -z+1/2'
'-x, -y, -z'
'x, -y-1/2, z-1/2'

loop_
_atom_site_aniso_label
_atom_site_aniso_U_11
_atom_site_aniso_U_22
_atom_site_aniso_U_33
_atom_site_aniso_U_12
_atom_site_aniso_U_13
_atom_site_aniso_U_23
Rb1 0.0264(4) 0.0372(6) 0.0208(4) -0.0024(5) 0.0025(4) 0.0014(5)
Rb2 0.0260(4) 0.0371(6) 0.0263(5) -0.0001(5) 0.0048(4) -0.0037(5)
Rb3 0.0253(5) 0.0427(6) 0.0250(5) -0.0042(5) -0.0012(4) 0.0012(5)
Rb4 0.0190(4) 0.0493(7) 0.0416(6) 0.0060(5) -0.0041(4) -0.0031(6)
In1 0.0167(3) 0.0160(3) 0.0201(3) 0.0000(3) 0.0020(3) 0.0012(3)
In2 0.0141(3) 0.0169(3) 0.0188(3) -0.0003(3) 0.0007(2) 0.0012(3)
In3 0.0163(3) 0.0159(3) 0.0202(3) 0.0001(3) -0.0001(3) 0.0000(3)
In4 0.0159(3) 0.0176(3) 0.0204(3) 0.0014(3) 0.0000(3) -0.0006(3)
Sb1 0.0153(3) 0.0162(3) 0.0171(3) -0.0009(3) 0.0015(2) 0.0006(3)
Sb2 0.0169(3) 0.0181(3) 0.0146(3) 0.0009(3) 0.0010(2) 0.0002(3)
Sb3 0.0152(3) 0.0155(3) 0.0187(3) -0.0003(2) 0.0006(2) 0.0005(3)
Sb4 0.0182(3) 0.0187(3) 0.0157(3) -0.0006(3) 0.0017(2) -0.0013(3)
Sb5 0.0143(3) 0.0178(3) 0.0192(3) -0.0015(3) 0.0009(2) -0.0013(3)
Sb6 0.0167(3) 0.0199(3) 0.0165(3) -0.0007(3) -0.0006(2) 0.0022(3)

loop_
_atom_site_label
_atom_site_occupancy
_atom_site_fract_x
_atom_site_fract_y
_atom_site_fract_z
_atom_site_U_iso_or_equiv
_atom_site_thermal_displace_type
_atom_site_calc_flag
_atom_site_type_symbol
Rb1 1 0.85862(6) 0.02746(14) 0.00788(5) 0.0281(2) Uani d Rb
Rb2 1 0.34667(6) 0.45606(15) 0.97831(6) 0.0298(2) Uani d Rb
Rb3 1 0.07657(6) 0.4674(2) 0.89068(5) 0.0310(2) Uani d Rb
Rb4 1 0.55711(6) 0.0548(2) 0.09933(6) 0.0367(3) Uani d Rb
In1 1 0.31611(4) 0.72107(9) 0.16956(4) 0.01758(14) Uani d In
In2 1 0.90699(4) 0.21146(9) 0.27031(4) 0.01658(13) Uani d In
In3 1 0.18136(4) 0.23595(9) 0.17727(4) 0.01747(14) Uani d In
In4 1 0.40668(4) 0.23851(9) 0.24018(4) 0.01798(14) Uani d In
Sb1 1 0.97431(4) 0.53666(9) 0.32768(3) 0.01620(12) Uani d Sb
Sb2 1 0.16409(4) 0.55444(9) 0.09520(3) 0.01652(13) Uani d Sb
Sb3 1 0.32931(4) 1.06473(8) 0.10988(4) 0.01645(13) Uani d Sb
Sb4 1 0.25209(4) 0.16508(8) 0.82458(4) 0.01753(13) Uani d Sb
Sb5 1 0.47704(4) 0.53923(9) 0.16277(4) 0.01711(13) Uani d Sb
Sb6 1 0.24813(4) 0.78693(9) 0.82086(4) 0.01772(13) Uani d Sb

loop_
_atom_type_symbol
_atom_type_description
_atom_type_scat_dispersion_real
_atom_type_scat_dispersion_imag
_atom_type_scat_source
Rb Rb 0.0068 2.0025 'International Tables Vol C Tables 4.2.6.8 and 6.1.1.4'
In In -1.2843 0.8542 'International Tables Vol C Tables 4.2.6.8 and 6.1.1.4'
Sb Sb -1.0547 1.0104 'International Tables Vol C Tables 4.2.6.8 and 6.1.1.4'

loop_
_geom_angle_atom_site_label_1
_geom_angle_atom_site_label_2
_geom_angle_atom_site_label_3
_geom_angle_site_symmetry_1
_geom_angle_site_symmetry_3
_geom_angle
Sb3 Rb1 Sb2 3_665 3_665 79.44(3)
Sb3 Rb1 Sb1 3_665 4_565 83.85(3)
Sb2 Rb1 Sb1 3_665 4_565 75.03(3)
Sb3 Rb1 Sb4 3_665 3_656 89.33(3)
Sb2 Rb1 Sb4 3_665 3_656 133.17(3)
Sb1 Rb1 Sb4 4_565 3_656 149.14(4)
Sb3 Rb1 Sb6 3_665 3_666 99.25(3)
Sb2 Rb1 Sb6 3_665 3_666 91.31(3)
Sb1 Rb1 Sb6 4_565 3_666 165.28(4)
Sb4 Rb1 Sb6 3_656 3_666 45.58(2)
Sb3 Rb1 In3 3_665 3_655 45.71(2)
Sb2 Rb1 In3 3_665 3_655 91.48(3)
Sb1 Rb1 In3 4_565 3_655 44.74(2)
Sb4 Rb1 In3 3_656 3_655 112.50(4)
Sb6 Rb1 In3 3_666 3_655 143.39(3)
Sb3 Rb1 Sb1 3_665 2_745 163.73(3)
Sb2 Rb1 Sb1 3_665 2_745 114.20(3)
Sb1 Rb1 Sb1 4_565 2_745 107.64(3)
Sb4 Rb1 Sb1 3_656 2_745 74.89(3)
Sb6 Rb1 Sb1 3_666 2_745 72.63(3)
In3 Rb1 Sb1 3_655 2_745 137.42(3)
Sb3 Rb1 Rb3 3_665 3_656 104.51(3)
Sb2 Rb1 Rb3 3_665 3_656 170.78(3)
Sb1 Rb1 Rb3 4_565 3_656 96.93(3)
Sb4 Rb1 Rb3 3_656 3_656 55.77(2)
Sb6 Rb1 Rb3 3_666 3_656 96.20(3)
In3 Rb1 Rb3 3_655 3_656 85.69(3)
Sb1 Rb1 Rb3 2_745 3_656 63.44(2)
Sb3 Rb1 Rb3 3_665 3_666 125.75(3)
Sb2 Rb1 Rb3 3_665 3_666 56.92(3)
Sb1 Rb1 Rb3 4_565 3_666 110.55(3)
Sb4 Rb1 Rb3 3_656 3_666 97.86(3)
Sb6 Rb1 Rb3 3_666 3_666 56.04(2)
In3 Rb1 Rb3 3_655 3_666 146.89(3)
Sb1 Rb1 Rb3 2_745 3_666 61.85(2)
Rb3 Rb1 Rb3 3_656 3_666 123.81(4)
Sb3 Rb1 Rb1 3_665 3_755 138.08(4)
Sb2 Rb1 Rb1 3_665 3_755 98.17(3)
Sb1 Rb1 Rb1 4_565 3_755 55.74(3)
Sb4 Rb1 Rb1 3_656 3_755 118.87(4)
Sb6 Rb1 Rb1 3_666 3_755 122.67(4)
In3 Rb1 Rb1 3_655 3_755 92.98(3)
Sb1 Rb1 Rb1 2_745 3_755 51.91(3)
Rb3 Rb1 Rb1 3_656 3_755 73.25(3)
Rb3 Rb1 Rb1 3_666 3_755 83.15(3)
Sb3 Rb1 Rb2 3_665 3_656 49.89(2)
Sb2 Rb1 Rb2 3_665 3_656 128.03(3)
Sb1 Rb1 Rb2 4_565 3_656 105.75(3)
Sb4 Rb1 Rb2 3_656 3_656 49.68(2)
Sb6 Rb1 Rb2 3_666 3_656 86.89(2)
In3 Rb1 Rb2 3_655 3_656 63.16(2)
Sb1 Rb1 Rb2 2_745 3_656 114.60(3)
Rb3 Rb1 Rb2 3_656 3_656 58.01(2)
Rb3 Rb1 Rb2 3_666 3_656 142.70(3)
Rb1 Rb1 Rb2 3_755 3_656 125.82(4)
Sb3 Rb1 Rb4 3_665 . 55.19(3)
Sb2 Rb1 Rb4 3_665 . 91.93(3)
Sb1 Rb1 Rb4 4_565 . 138.84(3)
Sb4 Rb1 Rb4 3_656 . 46.85(2)
Sb6 Rb1 Rb4 3_666 . 45.12(2)
In3 Rb1 Rb4 3_655 . 98.30(3)
Sb1 Rb1 Rb4 2_745 . 113.27(3)
Rb3 Rb1 Rb4 3_656 . 97.16(3)
Rb3 Rb1 Rb4 3_666 . 92.85(3)
Rb1 Rb1 Rb4 3_755 . 164.66(4)
Rb2 Rb1 Rb4 3_656 . 52.67(2)
Sb2 Rb2 Sb5 1_556 3_666 166.05(4)
Sb2 Rb2 Sb4 1_556 . 102.57(3)
Sb5 Rb2 Sb4 3_666 . 79.76(3)
Sb2 Rb2 Sb3 1_556 1_546 75.93(3)
Sb5 Rb2 Sb3 3_666 1_546 118.02(3)
Sb4 Rb2 Sb3 . 1_546 86.53(3)
Sb2 Rb2 Sb5 1_556 1_556 84.73(3)
Sb5 Rb2 Sb5 3_666 1_556 99.37(3)
Sb4 Rb2 Sb5 . 1_556 153.30(4)
Sb3 Rb2 Sb5 1_546 1_556 70.19(3)
Sb2 Rb2 In1 1_556 1_556 46.31(2)
Sb5 Rb2 In1 3_666 1_556 130.92(3)
Sb4 Rb2 In1 . 1_556 148.77(3)
Sb3 Rb2 In1 1_546 1_556 82.99(3)
Sb5 Rb2 In1 1_556 1_556 43.37(2)
Sb2 Rb2 Sb6 1_556 . 87.52(3)
Sb5 Rb2 Sb6 3_666 . 79.79(3)
Sb4 Rb2 Sb6 . . 74.73(3)
Sb3 Rb2 Sb6 1_546 . 151.72(3)
Sb5 Rb2 Sb6 1_556 . 131.69(3)
In1 Rb2 Sb6 1_556 . 102.11(4)
Sb2 Rb2 Rb4 1_556 3_666 106.51(3)
Sb5 Rb2 Rb4 3_666 3_666 60.78(2)
Sb4 Rb2 Rb4 . 3_666 115.20(4)
Sb3 Rb2 Rb4 1_546 3_666 156.23(3)
Sb5 Rb2 Rb4 1_556 3_666 86.35(3)
In1 Rb2 Rb4 1_556 3_666 82.41(3)
Sb6 Rb2 Rb4 . 3_666 50.74(2)
Sb2 Rb2 Rb4 1_556 3_656 129.41(3)
Sb5 Rb2 Rb4 3_666 3_656 62.92(2)
Sb4 Rb2 Rb4 . 3_656 52.63(2)
Sb3 Rb2 Rb4 1_546 3_656 61.04(3)
Sb5 Rb2 Rb4 1_556 3_656 102.94(3)
In1 Rb2 Rb4 1_556 3_656 139.59(3)
Sb6 Rb2 Rb4 . 3_656 118.27(3)
Rb4 Rb2 Rb4 3_666 3_656 123.69(3)
Sb2 Rb2 Rb3 1_556 . 55.91(3)
Sb5 Rb2 Rb3 3_666 . 118.50(4)
Sb4 Rb2 Rb3 . . 53.59(2)
Sb3 Rb2 Rb3 1_546 . 98.60(3)
Sb5 Rb2 Rb3 1_556 . 140.61(3)
In1 Rb2 Rb3 1_556 . 99.06(3)
Sb6 Rb2 Rb3 . . 53.22(2)
Rb4 Rb2 Rb3 3_666 . 102.15(3)
Rb4 Rb2 Rb3 3_656 . 103.70(3)
Sb2 Rb2 Rb1 1_556 3_656 66.68(2)
Sb5 Rb2 Rb1 3_666 3_656 122.13(3)
Sb4 Rb2 Rb1 . 3_656 48.72(2)
Sb3 Rb2 Rb1 1_546 3_656 47.51(2)
Sb5 Rb2 Rb1 1_556 3_656 115.16(3)
In1 Rb2 Rb1 1_556 3_656 104.97(3)
Sb6 Rb2 Rb1 . 3_656 104.93(3)
Rb4 Rb2 Rb1 3_666 3_656 155.65(3)
Rb4 Rb2 Rb1 3_656 3_656 64.92(2)
Rb3 Rb2 Rb1 . 3_656 54.13(2)
Sb2 Rb2 Rb2 1_556 3_667 131.66(4)
Sb5 Rb2 Rb2 3_666 3_667 50.84(3)
Sb4 Rb2 Rb2 . 3_667 124.55(4)
Sb3 Rb2 Rb2 1_546 3_667 95.18(3)
Sb5 Rb2 Rb2 1_556 3_667 48.53(2)
In1 Rb2 Rb2 1_556 3_667 85.77(3)
Sb6 Rb2 Rb2 . 3_667 112.83(4)
Rb4 Rb2 Rb2 3_666 3_667 65.12(3)
Rb4 Rb2 Rb2 3_656 3_667 80.22(3)
Rb3 Rb2 Rb2 . 3_667 165.85(4)
Rb1 Rb2 Rb2 3_656 3_667 137.56(4)
In2 Rb3 In2 4_466 3_666 82.27(3)
In2 Rb3 Sb4 4_466 . 97.11(3)
In2 Rb3 Sb4 3_666 . 96.49(3)
In2 Rb3 Sb2 4_466 3_566 45.51(2)
In2 Rb3 Sb2 3_666 3_566 98.88(3)
Sb4 Rb3 Sb2 . 3_566 136.21(4)
In2 Rb3 Sb6 4_466 . 124.32(3)
In2 Rb3 Sb6 3_666 . 44.86(2)
Sb4 Rb3 Sb6 . . 77.02(2)
Sb2 Rb3 Sb6 3_566 . 138.63(4)
In2 Rb3 Sb2 4_466 1_556 147.97(3)
In2 Rb3 Sb2 3_666 1_556 123.78(4)
Sb4 Rb3 Sb2 . 1_556 97.77(3)
Sb2 Rb3 Sb2 3_566 1_556 106.89(3)
Sb6 Rb3 Sb2 . 1_556 86.71(3)
In2 Rb3 Sb1 4_466 3_666 44.65(2)
In2 Rb3 Sb1 3_666 3_666 44.13(2)
Sb4 Rb3 Sb1 . 3_666 80.64(3)
Sb2 Rb3 Sb1 3_566 3_666 82.51(3)
Sb6 Rb3 Sb1 . 3_666 80.20(3)
Sb2 Rb3 Sb1 1_556 3_666 166.85(3)
In2 Rb3 Sb1 4_466 4_476 84.97(3)
In2 Rb3 Sb1 3_666 4_476 41.50(2)
Sb4 Rb3 Sb1 . 4_476 137.51(3)
Sb2 Rb3 Sb1 3_566 4_476 71.50(2)
Sb6 Rb3 Sb1 . 4_476 67.41(2)
Sb2 Rb3 Sb1 1_556 4_476 102.47(3)
Sb1 Rb3 Sb1 3_666 4_476 71.32(2)
In2 Rb3 Rb1 4_466 3_656 94.47(3)
In2 Rb3 Rb1 3_666 3_656 150.39(3)
Sb4 Rb3 Rb1 . 3_656 54.53(2)
Sb2 Rb3 Rb1 3_566 3_656 99.56(3)
Sb6 Rb3 Rb1 . 3_656 121.79(3)
Sb2 Rb3 Rb1 1_556 3_656 71.86(3)
Sb1 Rb3 Rb1 3_666 3_656 116.37(3)
Sb1 Rb3 Rb1 4_476 3_656 167.95(3)
In2 Rb3 Sb1 4_466 4_466 41.34(2)
In2 Rb3 Sb1 3_666 4_466 114.84(3)
Sb4 Rb3 Sb1 . 4_466 69.33(2)
Sb2 Rb3 Sb1 3_566 4_466 66.98(2)
Sb6 Rb3 Sb1 . 4_466 138.24(3)
Sb2 Rb3 Sb1 1_556 4_466 121.11(3)
Sb1 Rb3 Sb1 3_666 4_466 70.72(2)
Sb1 Rb3 Sb1 4_476 4_466 126.18(3)
Rb1 Rb3 Sb1 3_656 4_466 53.54(2)
In2 Rb3 Rb1 4_466 3_666 137.13(3)
In2 Rb3 Rb1 3_666 3_666 73.16(3)
Sb4 Rb3 Rb1 . 3_666 119.78(3)
Sb2 Rb3 Rb1 3_566 3_666 103.92(3)
Sb6 Rb3 Rb1 . 3_666 53.63(2)
Sb2 Rb3 Rb1 1_556 3_666 52.69(2)
Sb1 Rb3 Rb1 3_666 3_666 116.81(3)
Sb1 Rb3 Rb1 4_476 3_666 53.43(2)
Rb1 Rb3 Rb1 3_656 3_666 123.81(4)
Sb1 Rb3 Rb1 4_466 3_666 168.13(3)
In2 Rb3 In3 4_466 4_566 69.63(3)
In2 Rb3 In3 3_666 4_566 63.95(3)
Sb4 Rb3 In3 . 4_566 40.75(2)
Sb2 Rb3 In3 3_566 4_566 115.02(3)
Sb6 Rb3 In3 . 4_566 71.53(2)
Sb2 Rb3 In3 1_556 4_566 135.69(3)
Sb1 Rb3 In3 3_666 4_566 40.14(2)
Sb1 Rb3 In3 4_476 4_566 103.77(3)
Rb1 Rb3 In3 3_656 4_566 87.24(3)
Sb1 Rb3 In3 4_466 4_566 66.87(2)
Rb1 Rb3 In3 3_666 4_566 124.93(3)
Sb6 Rb4 Sb3 3_666 1_545 145.68(4)
Sb6 Rb4 Sb4 3_666 3_656 47.07(2)
Sb3 Rb4 Sb4 1_545 3_656 143.27(4)
Sb6 Rb4 In4 3_666 . 99.22(4)
Sb3 Rb4 In4 1_545 . 46.77(2)
Sb4 Rb4 In4 3_656 . 117.00(4)
Sb6 Rb4 In4 3_666 2_645 78.54(3)
Sb3 Rb4 In4 1_545 2_645 96.81(3)
Sb4 Rb4 In4 3_656 2_645 46.82(2)
In4 Rb4 In4 . 2_645 80.63(3)
Sb6 Rb4 Rb4 3_666 3_655 142.24(5)
Sb3 Rb4 Rb4 1_545 3_655 67.02(3)
Sb4 Rb4 Rb4 3_656 3_655 125.34(5)
In4 Rb4 Rb4 . 3_655 112.13(4)
In4 Rb4 Rb4 2_645 3_655 125.67(5)
Sb6 Rb4 Sb5 3_666 . 81.39(3)
Sb3 Rb4 Sb5 1_545 . 69.83(2)
Sb4 Rb4 Sb5 3_656 . 124.76(3)
In4 Rb4 Sb5 . . 43.38(2)
In4 Rb4 Sb5 2_645 . 115.25(4)
Rb4 Rb4 Sb5 3_655 . 106.99(4)
Sb6 Rb4 Sb3 3_666 3_665 92.64(3)
Sb3 Rb4 Sb3 1_545 3_665 118.90(3)
Sb4 Rb4 Sb3 3_656 3_665 82.25(3)
In4 Rb4 Sb3 . 3_665 160.63(3)
In4 Rb4 Sb3 2_645 3_665 116.94(4)
Rb4 Rb4 Sb3 3_655 3_665 51.88(3)
Sb5 Rb4 Sb3 . 3_665 124.92(3)
Sb6 Rb4 Sb5 3_666 2_645 74.84(3)
Sb3 Rb4 Sb5 1_545 2_645 79.17(3)
Sb4 Rb4 Sb5 3_656 2_645 74.90(3)
In4 Rb4 Sb5 . 2_645 42.55(2)
In4 Rb4 Sb5 2_645 2_645 42.14(2)
Rb4 Rb4 Sb5 3_655 2_645 142.90(4)
Sb5 Rb4 Sb5 . 2_645 73.27(2)
Sb3 Rb4 Sb5 3_665 2_645 156.78(3)
Sb6 Rb4 Rb2 3_666 3_666 61.41(3)
Sb3 Rb4 Rb2 1_545 3_666 110.82(3)
Sb4 Rb4 Rb2 3_656 3_666 103.10(3)
In4 Rb4 Rb2 . 3_666 96.37(3)
In4 Rb4 Rb2 2_645 3_666 138.95(3)
Rb4 Rb4 Rb2 3_655 3_666 93.62(4)
Sb5 Rb4 Rb2 . 3_666 53.17(2)
Sb3 Rb4 Rb2 3_665 3_666 75.90(3)
Sb5 Rb4 Rb2 2_645 3_666 112.98(3)
Sb6 Rb4 Sb5 3_666 1_545 117.60(3)
Sb3 Rb4 Sb5 1_545 1_545 73.17(2)
Sb4 Rb4 Sb5 3_656 1_545 74.08(3)
In4 Rb4 Sb5 . 1_545 89.12(3)
In4 Rb4 Sb5 2_645 1_545 41.84(2)
Rb4 Rb4 Sb5 3_655 1_545 84.43(4)
Sb5 Rb4 Sb5 . 1_545 132.32(3)
Sb3 Rb4 Sb5 3_665 1_545 98.93(3)
Sb5 Rb4 Sb5 2_645 1_545 71.12(2)
Rb2 Rb4 Sb5 3_666 1_545 174.50(3)
Sb6 Rb4 Rb2 3_666 3_656 97.26(3)
Sb3 Rb4 Rb2 1_545 3_656 112.35(3)
Sb4 Rb4 Rb2 3_656 3_656 54.96(2)
In4 Rb4 Rb2 . 3_656 139.77(4)
In4 Rb4 Rb2 2_645 3_656 67.08(3)
Rb4 Rb4 Rb2 3_655 3_656 72.36(4)
Sb5 Rb4 Rb2 . 3_656 176.86(3)
Sb3 Rb4 Rb2 3_665 3_656 52.18(2)
Sb5 Rb4 Rb2 2_645 3_656 109.17(3)
Rb2 Rb4 Rb2 3_666 3_656 123.69(3)
Sb5 Rb4 Rb2 1_545 3_656 50.82(2)
Sb3 In1 Sb6 . 4_575 112.95(3)
Sb3 In1 Sb5 . . 111.29(3)
Sb6 In1 Sb5 4_575 . 111.22(3)
Sb3 In1 Sb2 . . 107.13(3)
Sb6 In1 Sb2 4_575 . 95.21(3)
Sb5 In1 Sb2 . . 118.16(3)
Sb3 In1 Rb2 . 1_554 98.73(3)
Sb6 In1 Rb2 4_575 1_554 145.39(3)
Sb5 In1 Rb2 . 1_554 66.68(3)
Sb2 In1 Rb2 . 1_554 61.03(2)
Sb1 In2 Sb1 2_745 . 111.82(2)
Sb1 In2 Sb2 2_745 2_645 123.66(3)
Sb1 In2 Sb2 . 2_645 102.58(3)
Sb1 In2 Sb6 2_745 3_666 102.64(3)
Sb1 In2 Sb6 . 3_666 119.50(3)
Sb2 In2 Sb6 2_645 3_666 97.02(3)
Sb1 In2 Rb3 2_745 4_665 72.39(3)
Sb1 In2 Rb3 . 4_665 81.84(3)
Sb2 In2 Rb3 2_645 4_665 69.96(3)
Sb6 In2 Rb3 3_666 4_665 157.65(3)
Sb1 In2 Rb3 2_745 3_666 78.73(3)
Sb1 In2 Rb3 . 3_666 70.73(3)
Sb2 In2 Rb3 2_645 3_666 156.71(3)
Sb6 In2 Rb3 3_666 3_666 69.30(3)
Rb3 In2 Rb3 4_665 3_666 128.69(3)
Sb2 In3 Sb1 . 2_645 111.19(3)
Sb2 In3 Sb4 . 4_565 105.14(3)
Sb1 In3 Sb4 2_645 4_565 118.79(3)
Sb2 In3 Sb3 . 1_545 104.53(3)
Sb1 In3 Sb3 2_645 1_545 115.38(3)
Sb4 In3 Sb3 4_565 1_545 100.23(3)
Sb2 In3 Rb1 . 3_655 90.42(3)
Sb1 In3 Rb1 2_645 3_655 64.47(3)
Sb4 In3 Rb1 4_565 3_655 160.17(3)
Sb3 In3 Rb1 1_545 3_655 63.31(2)
Sb2 In3 Rb3 . 4_565 134.52(3)
Sb1 In3 Rb3 2_645 4_565 60.83(3)
Sb4 In3 Rb3 4_565 4_565 58.45(3)
Sb3 In3 Rb3 1_545 4_565 119.49(3)
Rb1 In3 Rb3 3_655 4_565 118.19(3)
Sb5 In4 Sb3 . 1_545 98.82(3)
Sb5 In4 Sb5 . 2_645 116.68(3)
Sb3 In4 Sb5 1_545 2_645 118.41(3)
Sb5 In4 Sb4 . 4_565 110.92(3)
Sb3 In4 Sb4 1_545 4_565 99.74(3)
Sb5 In4 Sb4 2_645 4_565 110.61(3)
Sb5 In4 Rb4 . . 74.91(3)
Sb3 In4 Rb4 1_545 . 64.33(3)
Sb5 In4 Rb4 2_645 . 77.94(3)
Sb4 In4 Rb4 4_565 . 164.00(3)
Sb5 In4 Rb4 . 2_655 77.53(3)
Sb3 In4 Rb4 1_545 2_655 161.12(3)
Sb5 In4 Rb4 2_645 2_655 79.02(3)
Sb4 In4 Rb4 4_565 2_655 65.27(3)
Rb4 In4 Rb4 . 2_655 130.60(3)
In2 Sb1 In2 2_755 . 115.49(3)
In2 Sb1 In3 2_755 2_655 106.95(3)
In2 Sb1 In3 . 2_655 97.90(3)
In2 Sb1 Rb1 2_755 4_566 154.15(3)
In2 Sb1 Rb1 . 4_566 90.12(3)
In3 Sb1 Rb1 2_655 4_566 70.79(3)
In2 Sb1 Rb1 2_755 2_755 90.84(3)
In2 Sb1 Rb1 . 2_755 119.16(3)
In3 Sb1 Rb1 2_655 2_755 126.82(3)
Rb1 Sb1 Rb1 4_566 2_755 72.36(3)
In2 Sb1 Rb3 2_755 3_666 62.96(3)
In2 Sb1 Rb3 . 3_666 65.15(3)
In3 Sb1 Rb3 2_655 3_666 79.03(3)
Rb1 Sb1 Rb3 4_566 3_666 137.76(3)
Rb1 Sb1 Rb3 2_755 3_666 149.20(3)
In2 Sb1 Rb3 2_755 4_675 59.77(3)
In2 Sb1 Rb3 . 4_675 174.58(3)
In3 Sb1 Rb3 2_655 4_675 81.65(2)
Rb1 Sb1 Rb3 4_566 4_675 94.81(3)
Rb1 Sb1 Rb3 2_755 4_675 64.72(2)
Rb3 Sb1 Rb3 3_666 4_675 109.53(3)
In2 Sb1 Rb3 2_755 4_665 109.01(3)
In2 Sb1 Rb3 . 4_665 56.81(2)
In3 Sb1 Rb3 2_655 4_665 142.51(3)
Rb1 Sb1 Rb3 4_566 4_665 81.24(3)
Rb1 Sb1 Rb3 2_755 4_665 63.02(2)
Rb3 Sb1 Rb3 3_666 4_665 108.42(3)
Rb3 Sb1 Rb3 4_675 4_665 126.18(3)
In3 Sb2 In2 . 2_655 88.75(3)
In3 Sb2 In1 . . 94.16(3)
In2 Sb2 In1 2_655 . 77.32(3)
In3 Sb2 Rb2 . 1_554 92.10(3)
In2 Sb2 Rb2 2_655 1_554 149.95(3)
In1 Sb2 Rb2 . 1_554 72.66(3)
In3 Sb2 Rb1 . 3_665 178.91(3)
In2 Sb2 Rb1 2_655 3_665 90.21(3)
In1 Sb2 Rb1 . 3_665 85.26(3)
Rb2 Sb2 Rb1 1_554 3_665 88.61(3)
In3 Sb2 Rb3 . 3_566 91.10(3)
In2 Sb2 Rb3 2_655 3_566 64.54(3)
In1 Sb2 Rb3 . 3_566 141.36(3)
Rb2 Sb2 Rb3 1_554 3_566 145.40(3)
Rb1 Sb2 Rb3 3_665 3_566 88.78(3)
In3 Sb2 Rb3 . 1_554 110.60(3)
In2 Sb2 Rb3 2_655 1_554 133.66(3)
In1 Sb2 Rb3 . 1_554 138.42(3)
Rb2 Sb2 Rb3 1_554 1_554 73.55(3)
Rb1 Sb2 Rb3 3_665 1_554 70.40(3)
Rb3 Sb2 Rb3 3_566 1_554 73.11(3)
In1 Sb3 In4 . 1_565 99.52(3)
In1 Sb3 In3 . 1_565 101.76(3)
In4 Sb3 In3 1_565 1_565 78.76(3)
In1 Sb3 Rb4 . 1_565 94.37(3)
In4 Sb3 Rb4 1_565 1_565 68.90(3)
In3 Sb3 Rb4 1_565 1_565 145.82(3)
In1 Sb3 Rb1 . 3_665 88.17(3)
In4 Sb3 Rb1 1_565 3_665 149.71(3)
In3 Sb3 Rb1 1_565 3_665 70.98(3)
Rb4 Sb3 Rb1 1_565 3_665 140.14(3)
In1 Sb3 Rb2 . 1_564 164.13(3)
In4 Sb3 Rb2 1_565 1_564 94.92(3)
In3 Sb3 Rb2 1_565 1_564 87.44(3)
Rb4 Sb3 Rb2 1_565 1_564 84.67(3)
Rb1 Sb3 Rb2 3_665 1_564 82.59(3)
In1 Sb3 Rb4 . 3_665 98.87(3)
In4 Sb3 Rb4 1_565 3_665 127.60(3)
In3 Sb3 Rb4 1_565 3_665 142.82(3)
Rb4 Sb3 Rb4 1_565 3_665 61.10(3)
Rb1 Sb3 Rb4 3_665 3_665 79.19(3)
Rb2 Sb3 Rb4 1_564 3_665 66.78(3)
Sb6 Sb4 In3 1_545 4_566 103.45(3)
Sb6 Sb4 In4 1_545 4_566 104.83(3)
In3 Sb4 In4 4_566 4_566 78.34(3)
Sb6 Sb4 Rb4 1_545 3_656 64.42(3)
In3 Sb4 Rb4 4_566 3_656 138.22(3)
In4 Sb4 Rb4 4_566 3_656 67.91(3)
Sb6 Sb4 Rb1 1_545 3_656 67.26(3)
In3 Sb4 Rb1 4_566 3_656 128.78(3)
In4 Sb4 Rb1 4_566 3_656 152.39(3)
Rb4 Sb4 Rb1 3_656 3_656 85.35(3)
Sb6 Sb4 Rb2 1_545 . 127.69(3)
In3 Sb4 Rb2 4_566 . 128.63(3)
In4 Sb4 Rb2 4_566 . 83.77(3)
Rb4 Sb4 Rb2 3_656 . 72.41(3)
Rb1 Sb4 Rb2 3_656 . 81.60(3)
Sb6 Sb4 Rb3 1_545 . 126.95(3)
In3 Sb4 Rb3 4_566 . 80.80(3)
In4 Sb4 Rb3 4_566 . 127.34(3)
Rb4 Sb4 Rb3 3_656 . 139.59(3)
Rb1 Sb4 Rb3 3_656 . 69.71(3)
Rb2 Sb4 Rb3 . . 72.86(3)
In1 Sb5 In4 . . 91.39(3)
In1 Sb5 In4 . 2_655 105.55(3)
In4 Sb5 In4 . 2_655 112.43(3)
In1 Sb5 Rb2 . 3_666 132.72(3)
In4 Sb5 Rb2 . 3_666 127.44(3)
In4 Sb5 Rb2 2_655 3_666 85.24(3)
In1 Sb5 Rb2 . 1_554 69.95(3)
In4 Sb5 Rb2 . 1_554 93.45(3)
In4 Sb5 Rb2 2_655 1_554 154.00(3)
Rb2 Sb5 Rb2 3_666 1_554 80.63(3)
In1 Sb5 Rb4 . . 136.24(3)
In4 Sb5 Rb4 . . 61.72(3)
In4 Sb5 Rb4 2_655 . 116.22(3)
Rb2 Sb5 Rb4 3_666 . 66.05(3)
Rb2 Sb5 Rb4 1_554 . 77.53(3)
In1 Sb5 Rb4 . 2_655 79.93(3)
In4 Sb5 Rb4 . 2_655 60.33(3)
In4 Sb5 Rb4 2_655 2_655 59.50(3)
Rb2 Sb5 Rb4 3_666 2_655 139.37(3)
Rb2 Sb5 Rb4 1_554 2_655 139.62(3)
Rb4 Sb5 Rb4 . 2_655 109.83(3)
In1 Sb5 Rb4 . 1_565 80.07(2)
In4 Sb5 Rb4 . 1_565 165.05(3)
In4 Sb5 Rb4 2_655 1_565 59.14(3)
Rb2 Sb5 Rb4 3_666 1_565 66.26(2)
Rb2 Sb5 Rb4 1_554 1_565 95.08(3)
Rb4 Sb5 Rb4 . 1_565 132.32(3)
Rb4 Sb5 Rb4 2_655 1_565 105.76(3)
In1 Sb6 Sb4 4_576 1_565 91.95(3)
In1 Sb6 In2 4_576 3_666 79.00(3)
Sb4 Sb6 In2 1_565 3_666 91.48(3)
In1 Sb6 Rb4 4_576 3_666 92.52(3)
Sb4 Sb6 Rb4 1_565 3_666 68.50(3)
In2 Sb6 Rb4 3_666 3_666 158.15(3)
In1 Sb6 Rb1 4_576 3_666 157.76(3)
Sb4 Sb6 Rb1 1_565 3_666 67.16(3)
In2 Sb6 Rb1 3_666 3_666 93.43(3)
Rb4 Sb6 Rb1 3_666 3_666 86.91(3)
In1 Sb6 Rb3 4_576 . 123.31(3)
Sb4 Sb6 Rb3 1_565 . 129.98(3)
In2 Sb6 Rb3 3_666 . 65.84(3)
Rb4 Sb6 Rb3 3_666 . 133.81(3)
Rb1 Sb6 Rb3 3_666 . 70.33(3)
In1 Sb6 Rb2 4_576 . 118.33(3)
Sb4 Sb6 Rb2 1_565 . 127.03(3)
In2 Sb6 Rb2 3_666 . 133.86(3)
Rb4 Sb6 Rb2 3_666 . 67.85(3)
Rb1 Sb6 Rb2 3_666 . 81.98(3)
Rb3 Sb6 Rb2 . . 69.50(3)

loop_
_geom_bond_atom_site_label_1
_geom_bond_atom_site_label_2
_geom_bond_site_symmetry_2
_geom_bond_distance
_geom_bond_publ_flag
Rb1 Sb3 3_665 3.6176(13) ?
Rb1 Sb2 3_665 3.6509(13) ?
Rb1 Sb1 4_565 3.658(2) ?
Rb1 Sb4 3_656 3.6953(15) ?
Rb1 Sb6 3_666 3.698(2) ?
Rb1 In3 3_655 3.828(2) ?
Rb1 Sb1 2_745 3.8411(15) ?
Rb1 Rb3 3_656 4.256(2) ?
Rb1 Rb3 3_666 4.324(2) ?
Rb1 Rb1 3_755 4.429(2) ?
Rb1 Rb2 3_656 4.8647(15) ?
Rb1 Rb4 . 4.9713(14) ?
Rb2 Sb2 1_556 3.5858(12) ?
Rb2 Sb5 3_666 3.6960(14) ?
Rb2 Sb4 . 3.7493(15) ?
Rb2 Sb3 1_546 3.7521(14) ?
Rb2 Sb5 1_556 3.825(2) ?
Rb2 In1 1_556 3.912(2) ?
Rb2 Sb6 . 4.0008(15) ?
Rb2 Rb4 3_666 4.220(2) ?
Rb2 Rb4 3_656 4.365(2) ?
Rb2 Rb3 . 4.4542(14) ?
Rb2 Rb1 3_656 4.8647(15) ?
Rb2 Rb2 3_667 4.867(2) ?
Rb3 In2 4_466 3.6115(13) ?
Rb3 In2 3_666 3.7151(15) ?
Rb3 Sb4 . 3.7512(13) ?
Rb3 Sb2 3_566 3.7577(11) ?
Rb3 Sb6 . 3.8089(12) ?
Rb3 Sb2 1_556 3.846(2) ?
Rb3 Sb1 3_666 3.865(2) ?
Rb3 Sb1 4_476 4.2169(14) ?
Rb3 Rb1 3_656 4.256(2) ?
Rb3 Sb1 4_466 4.2716(14) ?
Rb3 Rb1 3_666 4.324(2) ?
Rb3 In3 4_566 4.345(2) ?
Rb4 Sb6 3_666 3.5277(13) ?
Rb4 Sb3 1_545 3.5509(11) ?
Rb4 Sb4 3_656 3.6388(12) ?
Rb4 In4 . 3.6753(15) ?
Rb4 In4 2_645 3.712(2) ?
Rb4 Rb4 3_655 3.951(2) ?
Rb4 Sb5 . 4.0296(14) ?
Rb4 Sb3 3_665 4.155(2) ?
Rb4 Sb5 2_645 4.171(2) ?
Rb4 Rb2 3_666 4.220(2) ?
Rb4 Sb5 1_545 4.2453(15) ?
Rb4 Rb2 3_656 4.365(2) ?
In1 Sb3 . 2.8083(10) yes
In1 Sb6 4_575 2.8425(14) yes
In1 Sb5 . 2.8602(9) yes
In1 Sb2 . 2.9638(10) yes
In1 Rb2 1_554 3.912(2) ?
In2 Sb1 2_745 2.8494(10) yes
In2 Sb1 . 2.8506(10) yes
In2 Sb2 2_645 2.8532(12) yes
In2 Sb6 3_666 2.8720(10) yes
In2 Rb3 4_665 3.6114(13) ?
In2 Rb3 3_666 3.7151(15) ?
In3 Sb2 . 2.8118(10) yes
In3 Sb1 2_645 2.8534(9) yes
In3 Sb4 4_565 2.8730(13) yes
In3 Sb3 1_545 2.8983(9) yes
In3 Rb1 3_655 3.828(2) ?
In3 Rb3 4_565 4.345(2) ?
In4 Sb5 . 2.8663(10) yes
In4 Sb3 1_545 2.8704(12) yes
In4 Sb5 2_645 2.8847(10) yes
In4 Sb4 4_565 2.9215(10) yes
In4 Rb4 2_655 3.712(2) ?
Sb1 In2 2_755 2.8494(10) ?
Sb1 In3 2_655 2.8533(9) ?
Sb1 Rb1 4_566 3.658(2) ?
Sb1 Rb1 2_755 3.8411(15) ?
Sb1 Rb3 3_666 3.865(2) ?
Sb1 Rb3 4_675 4.2169(14) ?
Sb1 Rb3 4_665 4.2716(14) ?
Sb2 In2 2_655 2.8532(12) ?
Sb2 Rb2 1_554 3.5858(13) ?
Sb2 Rb1 3_665 3.6509(13) ?
Sb2 Rb3 3_566 3.7577(11) ?
Sb2 Rb3 1_554 3.846(2) ?
Sb3 In4 1_565 2.8704(12) ?
Sb3 In3 1_565 2.8983(9) ?
Sb3 Rb4 1_565 3.5509(11) ?
Sb3 Rb1 3_665 3.6176(13) ?
Sb3 Rb2 1_564 3.7520(14) ?
Sb3 Rb4 3_665 4.155(2) ?
Sb4 Sb6 1_545 2.8637(9) yes
Sb4 In3 4_566 2.8731(13) ?
Sb4 In4 4_566 2.9215(10) ?
Sb4 Rb4 3_656 3.6388(12) ?
Sb4 Rb1 3_656 3.6952(15) ?
Sb5 In4 2_655 2.8848(10) ?
Sb5 Rb2 3_666 3.6960(13) ?
Sb5 Rb2 1_554 3.825(2) ?
Sb5 Rb4 2_655 4.171(2) ?
Sb5 Rb4 1_565 4.2453(15) ?
Sb6 In1 4_576 2.8425(14) ?
Sb6 Sb4 1_565 2.8637(9) ?
Sb6 In2 3_666 2.8719(10) ?
Sb6 Rb4 3_666 3.5276(13) ?
Sb6 Rb1 3_666 3.6979(15) ?
